data_1527836
loop_
_publ_author_name
'Mitchell, S.J.'
'Holloway, J.H.'

_publ_section_title
;
 Preparation and Crystal Structure of Osmium Pentafluoride
;
_journal_name_full
;
Journal of the Chemical Society A: Inorganic, Physical, Theoretical (1966-1971)
;
_journal_page_first 2789
_journal_page_last 2794
_journal_volume 1971
_journal_year 1971
_chemical_formula_sum 'F5 Os'
_chemical_name_systematic 'Os F5'
_space_group_IT_number 14
_symmetry_space_group_name_Hall '-P 2ybc'
_symmetry_space_group_name_H-M 'P 1 21/c 1'
_cell_angle_alpha 90
_cell_angle_beta 99.5
_cell_angle_gamma 90
_cell_formula_units_Z 8
_cell_length_a 5.53
_cell_length_b 9.91
_cell_length_c 12.59
_cell_volume 680.499
_citation_journal_id_ASTM JCSIAP
_cod_data_source_file Mitchell_JCSIAP_1971_923.cif
_cod_data_source_block F5Os1
_cod_original_cell_volume 680.4986
_cod_original_formula_sum 'F5 Os1'
_cod_database_code 1527836

loop_
_symmetry_equiv_pos_as_xyz
x,y,z
-x,y+1/2,-z+1/2
-x,-y,-z
x,-y-1/2,z-1/2

loop_
_atom_site_label
_atom_site_type_symbol
_atom_site_fract_x
_atom_site_fract_y
_atom_site_fract_z
_atom_site_occupancy
_atom_site_U_iso_or_equiv
F4 F-1 0.497 0.152 0.25 1 0.0
F6 F-1 -0.119 0.178 -0.14 1 0.0
Os1 Os+5 -0.001 0.255 0.005 1 0.0
Os2 Os+5 0.309 0.001 0.201 1 0.0
F3 F-1 0.45 -0.065 0.322 1 0.0
F7 F-1 -0.262 0.164 0.045 1 0.0
F10 F-1 0.275 0.328 -0.042 1 0.0
F8 F-1 0.549 -0.084 0.133 1 0.0
F2 F-1 0.103 0.333 0.136 1 0.0
F1 F-1 0.2 0.1 0.06 1 0.0
F9 F-1 0.026 0.032 0.271 1 0.0
F5 F-1 -0.211 0.389 -0.039 1 0.0
